data_7701657
loop_
_publ_author_name
'Mukhacheva, Anna A.'
'Shmakova, Alexandra A.'
'Volchek, Victoria V.'
'Romanova, Tamara E.'
'Benassi, Enrico'
'Gushchin, Artem L.'
'Yanshole, Vadim'
'Sheven, Dmitri G.'
'Kompankov, Nikolay B.'
'Abramov, Pavel A.'
'Sokolov, Maxim N.'

_publ_section_title
;
 Reactions of [Ru(NO)Cl<sub>5</sub>]<sup>2-</sup> with pseudotrilacunary
 {XW<sub>9</sub>O<sub>33</sub>}<sup>9-</sup> (X = As<sup>III</sup>,
 Sb<sup>III</sup>) anions.
;
_journal_issue 42
_journal_name_full 'Dalton transactions (Cambridge, England : 2003)'
_journal_page_first 15989
_journal_page_last 15999
_journal_paper_doi 10.1039/c9dt03328a
_journal_volume 48
_journal_year 2019
_chemical_formula_sum 'C10.4 H40.8 As2 N5.2 O66 Ru0 W18'
_chemical_formula_weight 4754.02
_space_group_crystal_system monoclinic
_space_group_IT_number 14
_space_group_name_Hall '-P 2yn'
_space_group_name_H-M_alt 'P 1 21/n 1'
_atom_sites_solution_hydrogens geom
_atom_sites_solution_primary direct
_atom_sites_solution_secondary difmap
_audit_creation_method SHELXL-2017/1
_audit_update_record
;
2019-09-05 deposited with the CCDC.	2019-09-26 downloaded from the CCDC.
;
_cell_angle_alpha 90
_cell_angle_beta 113.566(2)
_cell_angle_gamma 90
_cell_formula_units_Z 4
_cell_length_a 22.9019(4)
_cell_length_b 13.94647(19)
_cell_length_c 24.2943(4)
_cell_measurement_reflns_used 16382
_cell_measurement_temperature 130(2)
_cell_measurement_theta_max 29.4350
_cell_measurement_theta_min 2.2850
_cell_volume 7112.5(2)
_computing_cell_refinement 'CrysAlisPro 1.171.38.41 (Rigaku OD, 2015)'
_computing_data_collection 'CrysAlisPro 1.171.38.41 (Rigaku OD, 2015)'
_computing_data_reduction 'CrysAlisPro 1.171.38.41 (Rigaku OD, 2015)'
_computing_molecular_graphics 'ShelXle (H\"ubschle, 2011)'
_computing_publication_material 'CIFTAB-2014 (Sheldrick, 2014)'
_computing_structure_refinement 'SHELXL-2014 (Sheldrick, 2014)'
_computing_structure_solution 'SHELXS-2014 (Sheldrick, 2014)'
_diffrn_ambient_temperature 130(2)
_diffrn_detector 'CCD plate'
_diffrn_detector_area_resol_mean 10.6168
_diffrn_detector_type AtlasS2
_diffrn_measured_fraction_theta_full 0.993
_diffrn_measured_fraction_theta_max 0.992
_diffrn_measurement_device 'four-circle diffractometer'
_diffrn_measurement_device_type 'New Xcalibur, AtlasS2'
_diffrn_measurement_method '\w scans'
_diffrn_radiation_monochromator graphite
_diffrn_radiation_probe x-ray
_diffrn_radiation_source 'fine-focus sealed tube'
_diffrn_radiation_type MoK\a
_diffrn_radiation_wavelength 0.71073
_diffrn_reflns_av_R_equivalents 0.0428
_diffrn_reflns_av_unetI/netI 0.0598
_diffrn_reflns_Laue_measured_fraction_full 0.993
_diffrn_reflns_Laue_measured_fraction_max 0.992
_diffrn_reflns_limit_h_max 28
_diffrn_reflns_limit_h_min -18
_diffrn_reflns_limit_k_max 17
_diffrn_reflns_limit_k_min -16
_diffrn_reflns_limit_l_max 24
_diffrn_reflns_limit_l_min -29
_diffrn_reflns_number 39135
_diffrn_reflns_point_group_measured_fraction_full 0.993
_diffrn_reflns_point_group_measured_fraction_max 0.992
_diffrn_reflns_theta_full 25.500
_diffrn_reflns_theta_max 26.021
_diffrn_reflns_theta_min 1.940
_diffrn_source 'sealed X-ray tube'
_exptl_absorpt_coefficient_mu 30.011
_exptl_absorpt_correction_T_max 0.988
_exptl_absorpt_correction_T_min 0.966
_exptl_absorpt_correction_type analytical
_exptl_absorpt_process_details
;
CrysAlisPro 1.171.39.46 (Rigaku Oxford Diffraction, 2018)
Analytical numeric absorption correction using a multifaceted crystal
model based on expressions derived by R.C. Clark & J.S. Reid.
(Clark, R. C. & Reid, J. S. (1995). Acta Cryst. A51, 887-897)
;
_exptl_crystal_colour red
_exptl_crystal_density_diffrn 4.440
_exptl_crystal_description plate
_exptl_crystal_F_000 8262
_exptl_crystal_size_max 0.222
_exptl_crystal_size_mid 0.153
_exptl_crystal_size_min 0.067
_refine_diff_density_max 3.792
_refine_diff_density_min -3.275
_refine_diff_density_rms 0.444
_refine_ls_extinction_method none
_refine_ls_goodness_of_fit_ref 1.046
_refine_ls_hydrogen_treatment constr
_refine_ls_matrix_type full
_refine_ls_number_parameters 829
_refine_ls_number_reflns 13888
_refine_ls_number_restraints 19
_refine_ls_restrained_S_all 1.045
_refine_ls_R_factor_all 0.0603
_refine_ls_R_factor_gt 0.0420
_refine_ls_shift/su_max 0.002
_refine_ls_shift/su_mean 0.000
_refine_ls_structure_factor_coef Fsqd
_refine_ls_weighting_details 'w=1/[\s^2^(Fo^2^)+(0.0440P)^2^+40.0442P] where P=(Fo^2^+2Fc^2^)/3'
_refine_ls_weighting_scheme calc
_refine_ls_wR_factor_gt 0.0922
_refine_ls_wR_factor_ref 0.0995
_reflns_Friedel_coverage 0.000
_reflns_number_gt 10986
_reflns_number_total 13888
_reflns_threshold_expression >2\s(I)
_cod_data_source_file c9dt03328a2.cif
_cod_data_source_block DMA-1
_cod_original_cell_volume 7112.4(2)
_cod_original_sg_symbol_H-M 'P 21/n'
_cod_original_formula_sum 'C10.40 H40.80 As2 N5.20 O66 Ru0 W18'
_cod_database_code 7701657
_shelx_shelxl_version_number 2017/1
_shelx_space_group_comment
;
The symmetry employed for this shelxl refinement is uniquely defined
by the following loop, which should always be used as a source of
symmetry information in preference to the above space-group names.
They are only intended as comments.
;
_shelx_estimated_absorpt_t_min 0.057
_shelx_estimated_absorpt_t_max 0.238

loop_
_space_group_symop_operation_xyz
'x, y, z'
'-x+1/2, y+1/2, -z+1/2'
'-x, -y, -z'
'x-1/2, -y-1/2, z-1/2'

loop_
_atom_site_label
_atom_site_type_symbol
_atom_site_fract_x
_atom_site_fract_y
_atom_site_fract_z
_atom_site_U_iso_or_equiv
_atom_site_adp_type
_atom_site_occupancy
_atom_site_site_symmetry_order
_atom_site_calc_flag
_atom_site_refinement_flags_posn
_atom_site_refinement_flags_adp
_atom_site_refinement_flags_occupancy
_atom_site_disorder_assembly
_atom_site_disorder_group
C1 C 0.1125(14) 0.217(2) 0.7891(13) 0.065(8) Uiso 0.7 1 d . . P . .
H1A H 0.087696 0.260275 0.802965 0.098 Uiso 0.7 1 calc R U P . .
H1B H 0.094439 0.152070 0.784368 0.098 Uiso 0.7 1 calc R U P . .
H1C H 0.111252 0.239196 0.750373 0.098 Uiso 0.7 1 calc R U P . .
C2 C 0.1997(15) 0.303(2) 0.8511(14) 0.068(9) Uiso 0.7 1 d . . P . .
H2A H 0.190669 0.344100 0.815771 0.103 Uiso 0.7 1 calc R U P . .
H2B H 0.245712 0.301926 0.875131 0.103 Uiso 0.7 1 calc R U P . .
H2C H 0.177888 0.329015 0.875314 0.103 Uiso 0.7 1 calc R U P . .
C6 C 0.6319(7) 0.6527(9) 0.5853(6) 0.024(3) Uiso 1 1 d . . . . .
H6A H 0.677858 0.651553 0.595399 0.036 Uiso 1 1 calc R U . . .
H6B H 0.624508 0.668428 0.621340 0.036 Uiso 1 1 calc R U . . .
H6C H 0.611729 0.701295 0.554384 0.036 Uiso 1 1 calc R U . . .
C7 C 0.6371(7) 0.5071(9) 0.5282(6) 0.022(3) Uiso 1 1 d . . . . .
H7A H 0.634915 0.547654 0.494516 0.033 Uiso 1 1 calc R U . . .
H7B H 0.616572 0.445354 0.512884 0.033 Uiso 1 1 calc R U . . .
H7C H 0.681810 0.496320 0.554956 0.033 Uiso 1 1 calc R U . . .
C8 C 0.8868(7) 0.3169(10) 0.7037(6) 0.026(3) Uiso 1 1 d . . . . .
H8A H 0.928961 0.328239 0.703582 0.039 Uiso 1 1 calc R U . . .
H8B H 0.854040 0.344003 0.667185 0.039 Uiso 1 1 calc R U . . .
H8C H 0.879788 0.247720 0.704983 0.039 Uiso 1 1 calc R U . . .
C9 C 0.9267(7) 0.3169(10) 0.8128(6) 0.025(3) Uiso 1 1 d . . . . .
H9A H 0.919880 0.247423 0.810017 0.038 Uiso 1 1 calc R U . . .
H9B H 0.918123 0.342108 0.846536 0.038 Uiso 1 1 calc R U . . .
H9C H 0.970841 0.330981 0.819251 0.038 Uiso 1 1 calc R U . . .
C11 C 0.0565(18) 0.251(2) 0.6073(16) 0.046(9) Uiso 0.5 1 d . . P . .
H11A H 0.010810 0.252056 0.581660 0.069 Uiso 0.5 1 calc R U P . .
H11B H 0.074534 0.314895 0.608162 0.069 Uiso 0.5 1 calc R U P . .
H11C H 0.062605 0.232196 0.648153 0.069 Uiso 0.5 1 calc R U P . .
C12 C 0.062(2) 0.102(3) 0.5416(19) 0.087(15) Uiso 0.5 1 d D . P . .
H12A H 0.019938 0.087170 0.540675 0.130 Uiso 0.5 1 calc R U P . .
H12B H 0.089465 0.045001 0.554874 0.130 Uiso 0.5 1 calc R U P . .
H12C H 0.058175 0.120290 0.501364 0.130 Uiso 0.5 1 calc R U P . .
N1 N 0.6038(6) 0.5554(7) 0.5621(5) 0.022(3) Uiso 1 1 d . . . . .
H1D H 0.606317 0.517841 0.593593 0.026 Uiso 1 1 calc R U . . .
H1E H 0.561832 0.562469 0.537656 0.026 Uiso 1 1 calc R U . . .
N2 N 0.8831(6) 0.3626(8) 0.7565(5) 0.029(3) Uiso 1 1 d . . . . .
H2D H 0.842470 0.358749 0.754007 0.034 Uiso 1 1 calc R U . . .
H2E H 0.893309 0.425805 0.757064 0.034 Uiso 1 1 calc R U . . .
N4 N 0.1790(9) 0.2147(12) 0.8334(8) 0.032(4) Uiso 0.7 1 d . . P . .
H4A H 0.181741 0.179100 0.865700 0.038 Uiso 0.7 1 calc R U P . .
H4B H 0.204078 0.186753 0.816788 0.038 Uiso 0.7 1 calc R U P . .
N8 N 0.0898(14) 0.1788(19) 0.5824(12) 0.044(7) Uiso 0.5 1 d D . P . .
H8D H 0.110854 0.214836 0.564915 0.053 Uiso 0.5 1 calc R U P . .
H8E H 0.120458 0.151268 0.615194 0.053 Uiso 0.5 1 calc R U P . .
O1 O 0.2290(4) 0.1664(7) 0.6583(4) 0.022(2) Uani 1 1 d . . . . .
O2 O 0.1876(5) 0.3131(7) 0.7126(4) 0.030(2) Uani 1 1 d . U . . .
O61 O 0.2702(5) 0.1682(7) 0.7782(4) 0.024(2) Uani 1 1 d . . . . .
O62 O 0.5000(4) 0.5396(6) 0.7335(4) 0.017(2) Uani 1 1 d . . . . .
O63 O 0.5318(4) 0.0540(6) 0.6694(4) 0.021(2) Uani 1 1 d . . . . .
O64 O 0.7305(4) 0.3452(6) 0.6305(4) 0.017(2) Uani 1 1 d . . . . .
O1W O 0.3193(9) 0.6781(12) 0.5500(8) 0.066(5) Uiso 0.8 1 d . . P . .
O65 O 0.6885(4) 0.6626(6) 0.7488(4) 0.020(2) Uani 1 1 d . . . . .
O66 O 0.5449(5) 0.6465(6) 0.8419(4) 0.022(2) Uani 1 1 d . . . . .
O3 O 0.8199(4) 0.3478(6) 0.8772(4) 0.017(2) Uani 1 1 d . . . . .
O5 O 0.3207(5) 0.0015(7) 0.8473(4) 0.024(2) Uani 1 1 d . . . . .
O5W O 0.3672(15) 0.372(2) 0.9697(13) 0.076(9) Uiso 0.5 1 d . . P . .
O6W O 0.6220(14) 0.7705(19) 0.9486(12) 0.088(8) Uiso 0.6 1 d . . P . .
O9 O 0.4124(4) 0.0173(6) 0.7964(4) 0.021(2) Uani 1 1 d . . . . .
O8W O 0.7058(11) -0.0866(15) 0.9652(10) 0.078(7) Uiso 0.7 1 d . . P . .
O10 O 0.2893(6) 0.0168(8) 0.7221(5) 0.033(3) Uani 1 1 d . . . . .
O11 O 0.4687(4) 0.6432(6) 0.6248(4) 0.019(2) Uani 1 1 d . . . . .
O12 O 0.5249(4) -0.0755(6) 0.8570(4) 0.021(2) Uani 1 1 d . . . . .
O11W O 0.3975(6) -0.2099(9) 0.5126(6) 0.058(4) Uani 1 1 d . . . . .
O13 O 0.6741(4) 0.3356(6) 0.9743(4) 0.024(2) Uani 1 1 d . . . . .
O14 O 0.6938(4) 0.4902(5) 0.6898(4) 0.0119(18) Uiso 1 1 d . . . . .
O15 O 0.5193(4) 0.3700(6) 0.6762(4) 0.012(2) Uani 1 1 d . . . . .
O16 O 0.4795(4) -0.0449(6) 0.7333(4) 0.019(2) Uani 1 1 d . . . . .
O17 O 0.4089(4) 0.4806(6) 0.6344(4) 0.017(2) Uani 1 1 d . . . . .
O18 O 0.5819(4) 0.5497(6) 0.6835(4) 0.014(2) Uani 1 1 d . . . . .
O19 O 0.5858(4) 0.2127(6) 0.7422(4) 0.017(2) Uani 1 1 d . . . . .
O20 O 0.4013(4) 0.2912(6) 0.6677(4) 0.017(2) Uani 1 1 d . . . . .
O21 O 0.3746(4) 0.4521(6) 0.7266(4) 0.020(2) Uani 1 1 d . . . . .
O22 O 0.5442(4) 0.2117(6) 0.6146(4) 0.017(2) Uani 1 1 d . . . . .
O23 O 0.3207(4) 0.3428(6) 0.7797(4) 0.020(2) Uani 1 1 d . . . . .
O24 O 0.3179(5) 0.3516(6) 0.5714(4) 0.021(2) Uani 1 1 d . . . . .
O25 O 0.5105(4) 0.3284(6) 0.5114(4) 0.021(2) Uani 1 1 d . . . . .
O26 O 0.4944(4) 0.4677(6) 0.5823(4) 0.016(2) Uani 1 1 d . . . . .
O27 O 0.6048(4) 0.3715(5) 0.6182(3) 0.0108(18) Uani 1 1 d . U . . .
O28 O 0.7569(4) 0.3428(6) 0.7520(4) 0.0156(19) Uani 1 1 d . U . . .
O29 O 0.7374(4) 0.4916(6) 0.8105(4) 0.0142(19) Uiso 1 1 d . . . . .
O30 O 0.6221(4) 0.5503(5) 0.7985(3) 0.0112(18) Uiso 1 1 d . . . . .
O31 O 0.6457(4) 0.3800(6) 0.7450(4) 0.015(2) Uani 1 1 d . . . . .
O32 O 0.6659(4) 0.2237(6) 0.6796(4) 0.015(2) Uani 1 1 d . . . . .
O33 O 0.5629(4) 0.3723(6) 0.7998(4) 0.019(2) Uani 1 1 d . . . . .
O34 O 0.4759(4) 0.4803(6) 0.8267(4) 0.019(2) Uani 1 1 d . . . . .
O35 O 0.7151(4) 0.2249(6) 0.8188(4) 0.016(2) Uani 1 1 d . . . . .
O36 O 0.6032(4) 0.4720(6) 0.8921(4) 0.022(2) Uani 1 1 d . . . . .
O37 O 0.6954(4) 0.3743(6) 0.8729(3) 0.013(2) Uani 1 1 d . . . . .
O38 O 0.7097(4) 0.0530(6) 0.8727(4) 0.021(2) Uani 1 1 d . . . . .
O39 O 0.6360(4) 0.2145(6) 0.8696(4) 0.019(2) Uani 1 1 d . . . . .
O40 O 0.5508(4) 0.2999(6) 0.9018(4) 0.018(2) Uani 1 1 d . . . . .
O41 O 0.4297(4) 0.3503(6) 0.8815(4) 0.021(2) Uani 1 1 d . . . . .
O42 O 0.3627(5) 0.5172(6) 0.8336(4) 0.025(2) Uani 1 1 d . . . . .
O43 O 0.3932(5) 0.1665(6) 0.8523(4) 0.024(2) Uani 1 1 d . . . . .
O44 O 0.4463(4) 0.2904(6) 0.7931(4) 0.019(2) Uani 1 1 d . . . . .
O45 O 0.3229(4) 0.2043(7) 0.4970(4) 0.021(2) Uani 1 1 d . . . . .
O46 O 0.2311(5) -0.0029(7) 0.5959(4) 0.024(2) Uani 1 1 d . . . . .
O47 O 0.4310(4) 0.2999(5) 0.5674(3) 0.0093(17) Uiso 1 1 d . . . . .
O48 O 0.4164(4) 0.1272(6) 0.6042(4) 0.018(2) Uani 1 1 d . . . . .
O49 O 0.4369(5) -0.0726(6) 0.6088(4) 0.022(2) Uani 1 1 d . . . . .
O50 O 0.6224(4) 0.0521(6) 0.6236(4) 0.020(2) Uani 1 1 d . . . . .
O51 O 0.6550(4) 0.0726(6) 0.7470(4) 0.016(2) Uani 1 1 d . . . . .
O52 O 0.4913(5) 0.2019(7) 0.9608(4) 0.025(2) Uani 1 1 d . . . . .
O53 O 0.5813(5) 0.0544(6) 0.8096(4) 0.023(2) Uani 1 1 d . . . . .
O54 O 0.3467(4) 0.1762(6) 0.7251(4) 0.016(2) Uiso 1 1 d . . . . .
O55 O 0.3630(4) 0.0178(6) 0.6586(4) 0.018(2) Uani 1 1 d . . . . .
O56 O 0.3028(4) 0.1646(6) 0.5982(4) 0.015(2) Uani 1 1 d . . . . .
O57 O 0.2791(4) 0.3420(6) 0.6623(4) 0.019(2) Uani 1 1 d . . . . .
O58 O 0.2853(4) 0.5191(6) 0.6139(4) 0.024(2) Uani 1 1 d . . . . .
O59 O 0.4658(4) 0.1330(6) 0.7326(4) 0.014(2) Uani 1 1 d . . . . .
O60 O 0.5079(4) 0.1258(6) 0.8607(4) 0.021(2) Uani 1 1 d . . . . .
As1 As 0.57577(6) 0.33295(8) 0.74070(5) 0.0090(3) Uiso 1 1 d . . . . .
As2 As 0.41683(6) 0.22497(8) 0.72948(5) 0.0112(3) Uiso 1 1 d . . . . .
W1 W 0.49166(3) 0.53175(4) 0.65262(2) 0.01469(13) Uani 1 1 d . . . . .
W1A W 0.25951(3) 0.26770(4) 0.71783(3) 0.01766(14) Uani 0.94 1 d . . P . .
W1B W 0.3023(7) 0.2150(10) 0.7950(6) 0.047(3) Uiso 0.06 1 d . . P . .
W3 W 0.66605(2) 0.54606(3) 0.74742(2) 0.01261(13) Uani 1 1 d . . . . .
W2A W 0.33783(3) 0.07536(4) 0.79880(2) 0.01475(14) Uani 0.94 1 d . . P . .
W2B W 0.2456(7) 0.2294(10) 0.6437(6) 0.051(3) Uiso 0.06 1 d . . P . .
W4 W 0.68929(3) 0.35399(3) 0.67457(2) 0.01225(12) Uani 1 1 d . . . . .
W3A W 0.28351(3) 0.07228(4) 0.64809(2) 0.01516(14) Uani 0.94 1 d . . P . .
W3B W 0.3177(10) 0.0251(13) 0.7132(8) 0.054(5) Uiso 0.06 1 d . . P . .
W5 W 0.74372(2) 0.35271(3) 0.82615(2) 0.01194(12) Uani 1 1 d . . . . .
W6 W 0.60455(3) 0.12599(3) 0.67094(2) 0.01402(13) Uani 1 1 d . . . . .
W7 W 0.65595(3) 0.12736(4) 0.82201(2) 0.01517(13) Uani 1 1 d . . . . .
W8 W 0.62908(3) 0.34104(4) 0.89913(2) 0.01437(13) Uani 1 1 d . . . . .
W9 W 0.51402(3) 0.33348(3) 0.58282(2) 0.01197(12) Uani 1 1 d . . . . .
W10 W 0.35745(3) 0.23141(4) 0.57114(2) 0.01421(13) Uani 1 1 d . . . . .
W11 W 0.33719(3) 0.42666(4) 0.64352(2) 0.01660(13) Uani 1 1 d . . . . .
W12 W 0.39419(3) 0.42411(4) 0.80898(2) 0.01885(14) Uani 1 1 d . . . . .
W13 W 0.44721(3) 0.02285(4) 0.65715(2) 0.01564(13) Uani 1 1 d . . . . .
W14 W 0.50020(3) 0.01974(4) 0.80882(2) 0.01646(13) Uani 1 1 d . . . . .
W15 W 0.47504(3) 0.23152(4) 0.88809(2) 0.01587(13) Uani 1 1 d . . . . .
W17 W 0.54812(3) 0.53230(4) 0.81779(2) 0.01494(13) Uani 1 1 d . . . . .
C11A C 0.343(2) -0.111(3) 0.9915(18) 0.080(12) Uiso 0.6 1 d . . P A 1
H11D H 0.341260 -0.154457 0.959219 0.120 Uiso 0.6 1 calc R U P A 1
H11E H 0.303415 -0.118692 0.998326 0.120 Uiso 0.6 1 calc R U P A 1
H11F H 0.379444 -0.126794 1.028369 0.120 Uiso 0.6 1 calc R U P A 1
C14 C 0.4129(10) 0.0152(14) 0.9896(9) 0.015(5) Uiso 0.6 1 d . . P A 1
H14A H 0.438383 -0.043155 1.003814 0.022 Uiso 0.6 1 calc R U P A 1
H14B H 0.426484 0.063263 1.021722 0.022 Uiso 0.6 1 calc R U P A 1
H14C H 0.419072 0.040545 0.954678 0.022 Uiso 0.6 1 calc R U P A 1
N7 N 0.3479(10) -0.0064(14) 0.9732(9) 0.029(5) Uiso 0.6 1 d . . P A 1
H7D H 0.326167 0.000857 0.932914 0.035 Uiso 0.6 1 calc R U P A 1
H7E H 0.330912 0.034068 0.992232 0.035 Uiso 0.6 1 calc R U P A 1
O12W O 0.3324(13) -0.1899(17) 0.9485(11) 0.031(6) Uiso 0.4 1 d . . P B 2
N6 N 0.466(2) -0.043(3) 0.5050(18) 0.055(11) Uiso 0.4 1 d . . P C -1
C10 C 0.5295(11) -0.0731(16) 0.5125(10) 0.049(6) Uiso 0.8 1 d . . P C -1
H10A H 0.538086 -0.051307 0.478093 0.073 Uiso 0.8 1 calc R U P C -1
H10B H 0.531978 -0.143204 0.514884 0.073 Uiso 0.8 1 calc R U P C -1
H10C H 0.561081 -0.045453 0.549474 0.073 Uiso 0.8 1 calc R U P C -1
N3 N 0.7114(12) 0.0924(16) 0.5696(10) 0.042(6) Uiso 0.6 1 d . . P D 3
H3A H 0.675063 0.127562 0.558481 0.050 Uiso 0.6 1 calc R U P D 3
H3B H 0.718337 0.063790 0.605383 0.050 Uiso 0.6 1 calc R U P D 3
C3A C 0.7617(12) 0.1520(18) 0.5764(11) 0.085(8) Uiso 0.6 1 d . . P D 3
H3A1 H 0.797864 0.113687 0.577048 0.127 Uiso 0.6 1 calc R U P D 3
H3A2 H 0.774201 0.187424 0.614274 0.127 Uiso 0.6 1 calc R U P D 3
H3A3 H 0.748978 0.197351 0.542867 0.127 Uiso 0.6 1 calc R U P D 3
C4A C 0.7032(11) 0.0149(15) 0.5220(10) 0.068(6) Uiso 0.6 1 d . . P D 3
H4A1 H 0.664042 0.027258 0.486483 0.103 Uiso 0.6 1 calc R U P D 3
H4A2 H 0.700504 -0.048285 0.538514 0.103 Uiso 0.6 1 calc R U P D 3
H4A3 H 0.739775 0.016389 0.510779 0.103 Uiso 0.6 1 calc R U P D 3
N5 N 0.7692(18) 0.069(2) 0.5698(15) 0.041(9) Uiso 0.4 1 d . . P E 4
H5A H 0.782371 0.038675 0.606075 0.049 Uiso 0.4 1 calc R U P E 4
H5B H 0.800500 0.061882 0.555989 0.049 Uiso 0.4 1 calc R U P E 4
C3B C 0.7617(12) 0.1520(18) 0.5764(11) 0.085(8) Uiso 0.4 1 d . . P E 4
H3B1 H 0.742558 0.183216 0.537103 0.127 Uiso 0.4 1 calc R U P E 4
H3B2 H 0.803029 0.181694 0.599998 0.127 Uiso 0.4 1 calc R U P E 4
H3B3 H 0.733529 0.159431 0.597669 0.127 Uiso 0.4 1 calc R U P E 4
C4B C 0.7032(11) 0.0149(15) 0.5220(10) 0.068(6) Uiso 0.4 1 d . . P E 4
H4B1 H 0.678098 -0.008056 0.543936 0.103 Uiso 0.4 1 calc R U P E 4
H4B2 H 0.714859 -0.039500 0.502978 0.103 Uiso 0.4 1 calc R U P E 4
H4B3 H 0.677891 0.060787 0.491158 0.103 Uiso 0.4 1 calc R U P E 4

loop_
_atom_site_aniso_label
_atom_site_aniso_U_11
_atom_site_aniso_U_22
_atom_site_aniso_U_33
_atom_site_aniso_U_23
_atom_site_aniso_U_13
_atom_site_aniso_U_12
O1 0.013(6) 0.028(5) 0.030(5) 0.003(4) 0.014(4) -0.004(4)
O2 0.030(3) 0.030(3) 0.031(3) 0.0003(10) 0.0125(13) 0.0000(10)
O61 0.020(6) 0.023(5) 0.038(6) -0.011(4) 0.020(5) -0.012(4)
O62 0.015(5) 0.025(5) 0.016(5) 0.001(4) 0.009(4) 0.004(4)
O63 0.016(6) 0.024(5) 0.018(5) -0.009(4) 0.000(4) -0.002(4)
O64 0.008(5) 0.017(4) 0.025(5) -0.002(4) 0.006(4) 0.000(4)
O65 0.010(5) 0.017(4) 0.032(5) -0.001(4) 0.005(4) 0.000(4)
O66 0.022(6) 0.012(4) 0.032(5) 0.001(4) 0.010(4) 0.002(4)
O3 0.011(5) 0.015(4) 0.019(5) 0.006(4) 0.000(4) -0.001(4)
O5 0.017(6) 0.034(5) 0.027(5) -0.003(4) 0.017(4) -0.003(4)
O9 0.017(6) 0.017(5) 0.024(5) -0.005(4) 0.005(4) -0.001(4)
O10 0.024(8) 0.033(6) 0.034(7) -0.001(5) 0.004(6) 0.000(5)
O11 0.006(5) 0.016(4) 0.033(5) 0.008(4) 0.005(4) 0.007(4)
O12 0.015(5) 0.018(5) 0.032(5) 0.004(4) 0.011(4) -0.003(4)
O11W 0.052(9) 0.049(7) 0.084(10) 0.001(7) 0.038(8) 0.012(6)
O13 0.015(6) 0.031(5) 0.022(5) 0.003(4) 0.005(4) -0.005(4)
O15 0.008(5) 0.020(4) 0.012(4) 0.002(4) 0.007(4) 0.002(4)
O16 0.018(6) 0.019(4) 0.018(5) 0.003(4) 0.004(4) -0.009(4)
O17 0.010(5) 0.020(5) 0.024(5) 0.004(4) 0.011(4) 0.002(4)
O18 0.007(5) 0.013(4) 0.022(5) 0.008(4) 0.004(4) 0.001(3)
O19 0.020(6) 0.013(4) 0.013(4) -0.001(3) 0.001(4) 0.002(4)
O20 0.018(5) 0.020(4) 0.015(5) -0.003(4) 0.009(4) -0.002(4)
O21 0.012(5) 0.022(5) 0.026(5) -0.002(4) 0.008(4) -0.003(4)
O22 0.011(5) 0.015(4) 0.024(5) -0.002(4) 0.007(4) 0.001(4)
O23 0.017(6) 0.025(5) 0.022(5) 0.004(4) 0.012(4) -0.001(4)
O24 0.031(6) 0.022(5) 0.017(5) 0.009(4) 0.015(4) -0.001(4)
O25 0.015(5) 0.031(5) 0.010(4) 0.003(4) -0.001(4) 0.000(4)
O26 0.009(5) 0.020(4) 0.021(5) 0.005(4) 0.007(4) -0.001(4)
O27 0.010(2) 0.0110(19) 0.0110(19) -0.0005(10) 0.0042(11) -0.0001(10)
O28 0.015(2) 0.015(2) 0.016(2) 0.0004(10) 0.0058(11) 0.0004(10)
O31 0.012(5) 0.016(4) 0.016(5) -0.005(4) 0.003(4) 0.001(4)
O32 0.013(5) 0.012(4) 0.016(4) -0.003(3) 0.001(4) 0.000(4)
O33 0.009(5) 0.017(4) 0.026(5) 0.001(4) 0.000(4) 0.006(4)
O34 0.010(5) 0.026(5) 0.028(5) -0.009(4) 0.014(4) -0.004(4)
O35 0.011(5) 0.015(4) 0.021(5) 0.005(4) 0.003(4) -0.003(4)
O36 0.015(6) 0.020(5) 0.029(5) -0.005(4) 0.007(4) -0.002(4)
O37 0.011(5) 0.019(4) 0.007(4) -0.002(3) 0.004(3) -0.001(4)
O38 0.017(6) 0.016(4) 0.027(5) 0.000(4) 0.007(4) 0.006(4)
O39 0.019(6) 0.020(5) 0.020(5) -0.009(4) 0.009(4) 0.000(4)
O40 0.014(5) 0.021(5) 0.020(5) -0.005(4) 0.008(4) -0.002(4)
O41 0.011(5) 0.026(5) 0.022(5) -0.006(4) 0.005(4) -0.001(4)
O42 0.016(6) 0.030(5) 0.030(6) -0.007(4) 0.011(4) -0.001(4)
O43 0.030(6) 0.025(5) 0.019(5) 0.006(4) 0.011(4) -0.008(4)
O44 0.018(6) 0.022(5) 0.020(5) 0.004(4) 0.011(4) -0.006(4)
O45 0.015(6) 0.035(5) 0.018(5) -0.004(4) 0.011(4) -0.010(4)
O46 0.016(6) 0.036(5) 0.022(5) 0.000(4) 0.009(4) -0.010(4)
O48 0.018(6) 0.023(5) 0.017(5) 0.010(4) 0.011(4) 0.002(4)
O49 0.025(6) 0.021(5) 0.014(5) -0.008(4) 0.001(4) -0.002(4)
O50 0.020(6) 0.020(5) 0.021(5) 0.005(4) 0.010(4) 0.009(4)
O51 0.011(5) 0.020(5) 0.022(5) 0.000(4) 0.012(4) -0.001(4)
O52 0.027(6) 0.031(5) 0.020(5) -0.008(4) 0.012(4) -0.006(4)
O53 0.019(6) 0.017(4) 0.025(5) 0.010(4) 0.002(4) 0.001(4)
O55 0.012(5) 0.022(5) 0.022(5) -0.001(4) 0.010(4) 0.001(4)
O56 0.011(5) 0.021(4) 0.015(4) 0.000(4) 0.006(4) -0.008(4)
O57 0.014(5) 0.020(5) 0.022(5) 0.005(4) 0.007(4) -0.001(4)
O58 0.008(5) 0.023(5) 0.038(6) 0.003(4) 0.007(4) 0.005(4)
O59 0.006(5) 0.014(4) 0.020(5) 0.002(4) 0.002(4) 0.000(3)
O60 0.020(6) 0.021(5) 0.022(5) -0.003(4) 0.008(4) 0.001(4)
W1 0.0077(3) 0.0158(2) 0.0196(3) 0.0055(2) 0.0044(2) 0.0029(2)
W1A 0.0088(3) 0.0199(3) 0.0269(3) 0.0006(2) 0.0100(2) -0.0017(2)
W3 0.0070(3) 0.0109(2) 0.0196(3) 0.0019(2) 0.0049(2) 0.0000(2)
W2A 0.0107(3) 0.0194(3) 0.0161(3) -0.0001(2) 0.0075(2) -0.0044(2)
W4 0.0060(3) 0.0174(3) 0.0135(3) 0.0020(2) 0.0041(2) 0.0011(2)
W3A 0.0093(3) 0.0199(3) 0.0156(3) -0.0013(2) 0.0043(2) -0.0066(2)
W5 0.0058(3) 0.0144(2) 0.0139(3) 0.0018(2) 0.0022(2) 0.0005(2)
W6 0.0126(3) 0.0153(2) 0.0140(3) -0.0017(2) 0.0051(2) 0.0009(2)
W7 0.0117(3) 0.0149(2) 0.0166(3) 0.0034(2) 0.0032(2) 0.0012(2)
W8 0.0118(3) 0.0174(3) 0.0133(3) -0.0020(2) 0.0043(2) -0.0008(2)
W9 0.0079(3) 0.0167(2) 0.0110(2) 0.0021(2) 0.0034(2) 0.0001(2)
W10 0.0097(3) 0.0190(3) 0.0131(3) -0.0004(2) 0.0037(2) -0.0020(2)
W11 0.0079(3) 0.0210(3) 0.0197(3) 0.0023(2) 0.0042(2) 0.0019(2)
W12 0.0142(3) 0.0242(3) 0.0213(3) -0.0051(2) 0.0104(2) -0.0005(2)
W13 0.0139(3) 0.0153(3) 0.0161(3) -0.0037(2) 0.0043(2) -0.0026(2)
W14 0.0147(3) 0.0169(3) 0.0181(3) 0.0038(2) 0.0069(2) -0.0012(2)
W15 0.0142(3) 0.0209(3) 0.0139(3) -0.0017(2) 0.0070(2) -0.0026(2)
W17 0.0116(3) 0.0160(3) 0.0182(3) -0.0035(2) 0.0069(2) -0.0003(2)

loop_
_atom_type_symbol
_atom_type_description
_atom_type_scat_dispersion_real
_atom_type_scat_dispersion_imag
_atom_type_scat_source
C C 0.0033 0.0016 'International Tables Vol C Tables 4.2.6.8 and 6.1.1.4'
H H 0.0000 0.0000 'International Tables Vol C Tables 4.2.6.8 and 6.1.1.4'
N N 0.0061 0.0033 'International Tables Vol C Tables 4.2.6.8 and 6.1.1.4'
O O 0.0106 0.0060 'International Tables Vol C Tables 4.2.6.8 and 6.1.1.4'
As As 0.0499 2.0058 'International Tables Vol C Tables 4.2.6.8 and 6.1.1.4'
Ru Ru -1.2594 0.8363 'International Tables Vol C Tables 4.2.6.8 and 6.1.1.4'
W W -0.8490 6.8722 'International Tables Vol C Tables 4.2.6.8 and 6.1.1.4'

loop_
_exptl_crystal_face_index_h
_exptl_crystal_face_index_k
_exptl_crystal_face_index_l
_exptl_crystal_face_perp_dist
1 -20 -1 0.0997
-1 20 1 0.0971
16 -2 20 0.0627
29 2 -26 0.0497
-29 -2 25 0.0153
-16 3 -20 0.0852
8 0 -34 0.0745

loop_
_geom_angle_atom_site_label_1
_geom_angle_atom_site_label_2
_geom_angle_atom_site_label_3
_geom_angle
_geom_angle_site_symmetry_3
N4 C1 H1A 109.5 .
N4 C1 H1B 109.5 .
H1A C1 H1B 109.5 .
N4 C1 H1C 109.5 .
H1A C1 H1C 109.5 .
H1B C1 H1C 109.5 .
N4 C2 H2A 109.5 .
N4 C2 H2B 109.5 .
H2A C2 H2B 109.5 .
N4 C2 H2C 109.5 .
H2A C2 H2C 109.5 .
H2B C2 H2C 109.5 .
N1 C6 H6A 109.5 .
N1 C6 H6B 109.5 .
H6A C6 H6B 109.5 .
N1 C6 H6C 109.5 .
H6A C6 H6C 109.5 .
H6B C6 H6C 109.5 .
N1 C7 H7A 109.5 .
N1 C7 H7B 109.5 .
H7A C7 H7B 109.5 .
N1 C7 H7C 109.5 .
H7A C7 H7C 109.5 .
H7B C7 H7C 109.5 .
N2 C8 H8A 109.5 .
N2 C8 H8B 109.5 .
H8A C8 H8B 109.5 .
N2 C8 H8C 109.5 .
H8A C8 H8C 109.5 .
H8B C8 H8C 109.5 .
N2 C9 H9A 109.5 .
N2 C9 H9B 109.5 .
H9A C9 H9B 109.5 .
N2 C9 H9C 109.5 .
H9A C9 H9C 109.5 .
H9B C9 H9C 109.5 .
N8 C11 H11A 109.5 .
N8 C11 H11B 109.5 .
H11A C11 H11B 109.5 .
N8 C11 H11C 109.5 .
H11A C11 H11C 109.5 .
H11B C11 H11C 109.5 .
N8 C12 H12A 109.5 .
N8 C12 H12B 109.5 .
H12A C12 H12B 109.5 .
N8 C12 H12C 109.5 .
H12A C12 H12C 109.5 .
H12B C12 H12C 109.5 .
C7 N1 C6 112.1(12) .
C7 N1 H1D 109.2 .
C6 N1 H1D 109.2 .
C7 N1 H1E 109.2 .
C6 N1 H1E 109.2 .
H1D N1 H1E 107.9 .
C8 N2 C9 111.7(11) .
C8 N2 H2D 109.3 .
C9 N2 H2D 109.3 .
C8 N2 H2E 109.3 .
C9 N2 H2E 109.3 .
H2D N2 H2E 107.9 .
C2 N4 C1 110(2) .
C2 N4 H4A 109.6 .
C1 N4 H4A 109.6 .
C2 N4 H4B 109.6 .
C1 N4 H4B 109.6 .
H4A N4 H4B 108.1 .
C12 N8 C11 128(3) .
C12 N8 H8D 105.3 .
C11 N8 H8D 105.3 .
C12 N8 H8E 105.3 .
C11 N8 H8E 105.3 .
H8D N8 H8E 106.0 .
W2B O1 W3A 100.6(11) .
W2B O1 W1A 65.1(9) .
W3A O1 W1A 122.8(5) .
W1B O61 W2A 86.9(11) .
W1B O61 W1A 71.2(10) .
W2A O61 W1A 121.2(6) .
W1 O62 W17 152.5(6) .
W13 O63 W6 160.7(5) .
W14 O9 W2A 152.2(5) .
W14 O9 W3B 134.4(7) .
W2A O9 W3B 57.8(6) .
W3B O10 W3A 54.9(17) .
W3B O10 W2A 89.0(18) .
W3A O10 W2A 122.2(6) .
W3 O14 W4 122.1(5) .
As1 O15 W9 125.4(5) .
As1 O15 W1 124.0(4) .
W9 O15 W1 94.0(3) .
W14 O16 W13 122.4(4) .
W11 O17 W1 161.6(5) .
W1 O18 W3 152.3(5) .
As1 O19 W6 124.9(5) .
As1 O19 W7 125.2(4) .
W6 O19 W7 94.9(3) .
As2 O20 W10 124.2(4) .
As2 O20 W11 124.2(5) .
W10 O20 W11 93.6(3) .
W11 O21 W12 154.2(5) .
W9 O22 W6 153.6(5) .
W1B O23 W1A 59.3(5) .
W1B O23 W12 135.4(6) .
W1A O23 W12 151.4(6) .
W10 O24 W11 122.8(4) .
W9 O26 W1 122.0(4) .
W4 O27 W9 151.1(5) .
W4 O28 W5 122.8(5) .
W3 O29 W5 121.6(4) .
W3 O30 W17 154.1(4) .
As1 O31 W4 124.5(4) .
As1 O31 W5 123.4(5) .
W4 O31 W5 92.6(3) .
As1 O31 W3 123.7(4) .
W4 O31 W3 91.9(3) .
W5 O31 W3 91.5(3) .
W6 O32 W4 152.3(5) .
As1 O33 W8 124.5(4) .
As1 O33 W17 124.5(5) .
W8 O33 W17 93.9(3) .
W17 O34 W12 161.9(5) .
W5 O35 W7 151.7(6) .
W8 O36 W17 124.3(5) .
W5 O37 W8 152.3(4) .
W7 O39 W8 154.9(6) .
W15 O40 W8 162.8(5) .
W12 O41 W15 123.6(5) .
W2A O43 W15 151.6(6) .
W2A O43 W1B 63.1(5) .
W15 O43 W1B 131.9(6) .
As2 O44 W15 125.5(4) .
As2 O44 W12 122.8(4) .
W15 O44 W12 94.6(4) .
W9 O47 W10 160.8(4) .
W13 O48 W10 151.2(6) .
W6 O51 W7 121.8(4) .
W7 O53 W14 160.5(6) .
As2 O54 W3B 128.2(7) .
As2 O54 W1A 123.1(4) .
W3B O54 W1A 108.2(7) .
As2 O54 W2A 123.9(4) .
W3B O54 W2A 54.0(5) .
W1A O54 W2A 93.1(4) .
As2 O54 W3A 124.0(5) .
W3B O54 W3A 41.0(5) .
W1A O54 W3A 92.3(3) .
W2A O54 W3A 91.4(3) .
As2 O54 W1B 121.9(6) .
W3B O54 W1B 96.9(7) .
W1A O54 W1B 47.4(4) .
W2A O54 W1B 52.9(4) .
W3A O54 W1B 114.0(5) .
As2 O54 W2B 119.0(6) .
W3B O54 W2B 92.6(7) .
W1A O54 W2B 43.4(4) .
W2A O54 W2B 116.7(6) .
W3A O54 W2B 57.9(4) .
W1B O54 W2B 88.4(6) .
W3A O55 W13 152.9(5) .
W3A O55 W3B 48.6(6) .
W13 O55 W3B 142.9(7) .
W10 O56 W3A 154.2(5) .
W10 O56 W2B 125.5(6) .
W3A O56 W2B 68.3(5) .
W2B O57 W1A 58.7(6) .
W2B O57 W11 139.2(8) .
W1A O57 W11 150.5(5) .
As2 O59 W13 124.4(4) .
As2 O59 W14 124.2(5) .
W13 O59 W14 94.4(3) .
W15 O60 W14 153.2(5) .
O15 As1 O33 111.7(4) .
O15 As1 O19 112.1(4) .
O33 As1 O19 112.1(4) .
O15 As1 O31 107.3(4) .
O33 As1 O31 107.9(4) .
O19 As1 O31 105.4(4) .
O20 As2 O59 111.1(5) .
O20 As2 O44 112.8(4) .
O59 As2 O44 110.8(4) .
O20 As2 O54 107.9(4) .
O59 As2 O54 107.0(4) .
O44 As2 O54 107.1(5) .
O11 W1 O62 104.3(4) .
O11 W1 O17 97.5(4) .
O62 W1 O17 86.6(4) .
O11 W1 O18 98.7(4) .
O62 W1 O18 86.6(4) .
O17 W1 O18 163.6(3) .
O11 W1 O26 100.7(4) .
O62 W1 O26 155.1(3) .
O17 W1 O26 90.2(4) .
O18 W1 O26 89.7(4) .
O11 W1 O15 171.4(4) .
O62 W1 O15 84.1(3) .
O17 W1 O15 81.0(3) .
O18 W1 O15 83.5(3) .
O26 W1 O15 71.0(3) .
O2 W1A W2B 104.9(6) .
O2 W1A W1B 108.5(6) .
W2B W1A W1B 134.5(6) .
O2 W1A O57 103.8(4) .
W2B W1A O57 56.0(6) .
W1B W1A O57 138.3(6) .
O2 W1A O23 103.6(4) .
W2B W1A O23 137.7(6) .
W1B W1A O23 60.3(5) .
O57 W1A O23 87.3(4) .
O2 W1A O1 99.4(4) .
W2B W1A O1 33.2(5) .
W1B W1A O1 110.3(5) .
O57 W1A O1 89.1(4) .
O23 W1A O1 156.9(4) .
O2 W1A O61 98.3(5) .
W2B W1A O61 117.5(5) .
W1B W1A O61 28.4(5) .
O57 W1A O61 157.8(4) .
O23 W1A O61 88.1(4) .
O1 W1A O61 86.7(4) .
O2 W1A O54 168.1(4) .
W2B W1A O54 73.3(5) .
W1B W1A O54 67.6(5) .
O57 W1A O54 85.0(4) .
O23 W1A O54 84.4(4) .
O1 W1A O54 72.5(3) .
O61 W1A O54 73.0(4) .
O61 W1B W1A 80.4(10) .
O61 W1B O23 139.2(13) .
W1A W1B O23 60.5(5) .
O61 W1B W2A 66.4(10) .
W1A W1B W2A 116.3(7) .
O23 W1B W2A 140.0(9) .
O61 W1B O43 117.2(12) .
W1A W1B O43 140.2(9) .
O23 W1B O43 101.1(8) .
W2A W1B O43 53.7(4) .
O61 W1B O54 90.8(12) .
W1A W1B O54 64.9(5) .
O23 W1B O54 83.2(7) .
W2A W1B O54 63.1(5) .
O43 W1B O54 78.7(6) .
O65 W3 O30 101.2(4) .
O65 W3 O29 102.2(4) .
O30 W3 O29 89.7(4) .
O65 W3 O14 102.5(4) .
O30 W3 O14 155.8(3) .
O29 W3 O14 89.8(4) .
O65 W3 O18 100.8(4) .
O30 W3 O18 84.5(4) .
O29 W3 O18 157.0(3) .
O14 W3 O18 86.5(4) .
O65 W3 O31 173.7(4) .
O30 W3 O31 84.0(3) .
O29 W3 O31 74.0(3) .
O14 W3 O31 72.7(3) .
O18 W3 O31 83.2(3) .
O5 W2A O43 101.8(4) .
O5 W2A O9 102.6(4) .
O43 W2A O9 86.8(4) .
O5 W2A O61 101.6(5) .
O43 W2A O61 88.6(4) .
O9 W2A O61 155.9(4) .
O5 W2A O10 101.9(5) .
O43 W2A O10 156.3(5) .
O9 W2A O10 88.2(5) .
O61 W2A O10 86.6(5) .
O5 W2A W3B 117.8(6) .
O43 W2A W3B 137.5(6) .
O9 W2A W3B 70.6(6) .
O61 W2A W3B 97.7(6) .
O10 W2A W3B 22.0(5) .
O5 W2A W1B 113.2(5) .
O43 W2A W1B 63.2(5) .
O9 W2A W1B 136.7(5) .
O61 W2A W1B 26.7(4) .
O10 W2A W1B 106.7(5) .
W3B W2A W1B 110.1(6) .
O5 W2A O54 172.5(4) .
O43 W2A O54 83.3(3) .
O9 W2A O54 83.1(4) .
O61 W2A O54 72.8(4) .
O10 W2A O54 73.1(4) .
W3B W2A O54 59.2(6) .
W1B W2A O54 64.0(5) .
O1 W2B O57 147.0(14) .
O1 W2B W1A 81.7(11) .
O57 W2B W1A 65.3(6) .
O1 W2B O56 100.9(11) .
O57 W2B O56 102.3(9) .
W1A W2B O56 136.4(8) .
O1 W2B W3A 52.6(9) .
O57 W2B W3A 136.2(9) .
W1A W2B W3A 108.8(6) .
O56 W2B W3A 50.2(4) .
O1 W2B O54 80.4(9) .
O57 W2B O54 83.6(6) .
W1A W2B O54 63.3(5) .
O56 W2B O54 74.1(5) .
W3A W2B O54 58.3(4) .
O1 W2B O12W 116.2(12) 2_556
O57 W2B O12W 84.8(8) 2_556
W1A W2B O12W 123.0(9) 2_556
O56 W2B O12W 95.2(9) 2_556
W3A W2B O12W 125.4(8) 2_556
O54 W2B O12W 162.1(10) 2_556
O64 W4 O27 102.7(4) .
O64 W4 O28 100.3(4) .
O27 W4 O28 156.9(4) .
O64 W4 O32 102.3(4) .
O27 W4 O32 86.4(3) .
O28 W4 O32 89.8(3) .
O64 W4 O14 101.1(4) .
O27 W4 O14 88.4(3) .
O28 W4 O14 86.1(3) .
O32 W4 O14 156.6(4) .
O64 W4 O31 171.2(3) .
O27 W4 O31 84.0(3) .
O28 W4 O31 72.9(4) .
O32 W4 O31 83.5(4) .
O14 W4 O31 73.2(3) .
W3B W3A O46 113.6(7) .
W3B W3A O55 68.7(8) .
O46 W3A O55 101.9(4) .
W3B W3A O1 104.1(8) .
O46 W3A O1 102.5(4) .
O55 W3A O1 155.3(4) .
W3B W3A O10 23.3(7) .
O46 W3A O10 102.2(5) .
O55 W3A O10 90.5(5) .
O1 W3A O10 87.6(5) .
W3B W3A O56 138.4(8) .
O46 W3A O56 102.3(4) .
O55 W3A O56 84.4(4) .
O1 W3A O56 87.1(4) .
O10 W3A O56 155.5(4) .
W3B W3A W2B 117.1(8) .
O46 W3A W2B 113.7(5) .
O55 W3A W2B 134.4(5) .
O1 W3A W2B 26.8(5) .
O10 W3A W2B 107.8(5) .
O56 W3A W2B 61.5(5) .
W3B W3A O54 64.2(7) .
O46 W3A O54 173.1(4) .
O55 W3A O54 83.5(3) .
O1 W3A O54 72.4(4) .
O10 W3A O54 73.3(4) .
O56 W3A O54 82.3(3) .
W2B W3A O54 63.8(4) .
O10 W3B W3A 102(2) .
O10 W3B O55 155(2) .
W3A W3B O55 62.7(7) .
O10 W3B W2A 69.0(17) .
W3A W3B W2A 132.9(11) .
O55 W3B W2A 136.3(11) .
O10 W3B O54 111(2) .
W3A W3B O54 74.8(7) .
O55 W3B O54 85.8(8) .
W2A W3B O54 66.8(6) .
O10 W3B O9 110(2) .
W3A W3B O9 143.6(12) .
O55 W3B O9 91.3(9) .
W2A W3B O9 51.6(5) .
O54 W3B O9 78.4(7) .
O3 W5 O35 104.4(4) .
O3 W5 O37 104.2(4) .
O35 W5 O37 86.7(4) .
O3 W5 O28 100.3(4) .
O35 W5 O28 91.2(4) .
O37 W5 O28 155.1(3) .
O3 W5 O29 99.0(4) .
O35 W5 O29 156.6(3) .
O37 W5 O29 86.8(4) .
O28 W5 O29 85.3(4) .
O3 W5 O31 168.7(4) .
O35 W5 O31 84.0(3) .
O37 W5 O31 83.5(3) .
O28 W5 O31 71.6(3) .
O29 W5 O31 72.9(3) .
O50 W6 O51 101.6(4) .
O50 W6 O32 98.2(4) .
O51 W6 O32 92.2(4) .
O50 W6 O22 101.1(4) .
O51 W6 O22 157.2(4) .
O32 W6 O22 85.5(4) .
O50 W6 O63 96.3(4) .
O51 W6 O63 90.0(4) .
O32 W6 O63 164.6(4) .
O22 W6 O63 86.6(4) .
O50 W6 O19 173.7(3) .
O51 W6 O19 72.3(3) .
O32 W6 O19 83.8(4) .
O22 W6 O19 84.9(3) .
O63 W6 O19 82.4(4) .
O38 W7 O39 103.7(4) .
O38 W7 O53 97.6(4) .
O39 W7 O53 91.1(4) .
O38 W7 O35 98.1(4) .
O39 W7 O35 85.2(4) .
O53 W7 O35 164.3(3) .
O38 W7 O51 99.8(4) .
O39 W7 O51 156.4(4) .
O53 W7 O51 88.3(4) .
O35 W7 O51 89.1(4) .
O38 W7 O19 170.8(4) .
O39 W7 O19 85.6(3) .
O53 W7 O19 82.1(3) .
O35 W7 O19 82.4(3) .
O51 W7 O19 71.0(3) .
O13 W8 O36 99.9(4) .
O13 W8 O40 97.2(4) .
O36 W8 O40 91.6(4) .
O13 W8 O37 98.4(4) .
O36 W8 O37 89.9(4) .
O40 W8 O37 163.9(3) .
O13 W8 O39 104.6(4) .
O36 W8 O39 155.4(4) .
O40 W8 O39 87.5(4) .
O37 W8 O39 84.5(4) .
O13 W8 O33 170.9(4) .
O36 W8 O33 71.2(3) .
O40 W8 O33 81.9(4) .
O37 W8 O33 83.4(3) .
O39 W8 O33 84.4(3) .
O25 W9 O47 99.1(4) .
O25 W9 O22 103.9(4) .
O47 W9 O22 92.0(4) .
O25 W9 O26 96.8(4) .
O47 W9 O26 91.5(4) .
O22 W9 O26 158.2(4) .
O25 W9 O27 93.9(4) .
O47 W9 O27 167.1(3) .
O22 W9 O27 85.1(3) .
O26 W9 O27 86.8(3) .
O25 W9 O15 169.5(4) .
O47 W9 O15 84.2(3) .
O22 W9 O15 85.9(3) .
O26 W9 O15 73.1(3) .
O27 W9 O15 83.0(3) .
O45 W10 O56 99.7(4) .
O45 W10 O24 100.3(4) .
O56 W10 O24 93.0(4) .
O45 W10 O48 103.1(4) .
O56 W10 O48 86.2(4) .
O24 W10 O48 156.4(4) .
O45 W10 O47 96.0(4) .
O56 W10 O47 163.5(3) .
O24 W10 O47 89.4(4) .
O48 W10 O47 85.2(4) .
O45 W10 O20 171.7(4) .
O56 W10 O20 84.4(3) .
O24 W10 O20 72.1(3) .
O48 W10 O20 84.4(3) .
O47 W10 O20 80.7(3) .
O58 W11 O21 104.6(4) .
O58 W11 O17 98.1(4) .
O21 W11 O17 90.3(4) .
O58 W11 O24 99.1(4) .
O21 W11 O24 156.0(4) .
O17 W11 O24 90.2(4) .
O58 W11 O57 97.5(4) .
O21 W11 O57 85.7(4) .
O17 W11 O57 164.4(3) .
O24 W11 O57 87.4(4) .
O58 W11 O20 170.5(4) .
O21 W11 O20 84.9(3) .
O17 W11 O20 82.1(3) .
O24 W11 O20 71.4(3) .
O57 W11 O20 82.6(4) .
O42 W12 O21 104.9(4) .
O42 W12 O34 97.0(4) .
O21 W12 O34 87.2(4) .
O42 W12 O23 98.5(4) .
O21 W12 O23 85.9(4) .
O34 W12 O23 164.2(4) .
O42 W12 O41 99.8(4) .
O21 W12 O41 155.3(4) .
O34 W12 O41 89.8(4) .
O23 W12 O41 90.6(4) .
O42 W12 O44 170.0(4) .
O21 W12 O44 84.9(3) .
O34 W12 O44 81.1(3) .
O23 W12 O44 84.1(4) .
O41 W12 O44 70.4(4) .
O49 W13 O48 102.6(4) .
O49 W13 O63 97.9(4) .
O48 W13 O63 90.7(4) .
O49 W13 O16 99.7(4) .
O48 W13 O16 157.4(4) .
O63 W13 O16 89.2(4) .
O49 W13 O55 96.8(4) .
O48 W13 O55 86.4(4) .
O63 W13 O55 165.3(4) .
O16 W13 O55 88.1(4) .
O49 W13 O59 171.4(4) .
O48 W13 O59 85.9(3) .
O63 W13 O59 82.5(4) .
O16 W13 O59 71.7(3) .
O55 W13 O59 83.0(3) .
O12 W14 O60 103.4(4) .
O12 W14 O9 97.7(4) .
O60 W14 O9 86.1(4) .
O12 W14 O53 97.8(4) .
O60 W14 O53 87.9(4) .
O9 W14 O53 164.4(4) .
O12 W14 O16 100.2(4) .
O60 W14 O16 156.4(4) .
O9 W14 O16 89.9(4) .
O53 W14 O16 89.8(4) .
O12 W14 O59 171.7(4) .
O60 W14 O59 84.9(3) .
O9 W14 O59 83.5(4) .
O53 W14 O59 81.6(3) .
O16 W14 O59 71.5(3) .
O52 W15 O40 97.8(4) .
O52 W15 O60 102.9(4) .
O40 W15 O60 89.4(4) .
O52 W15 O41 100.5(4) .
O40 W15 O41 90.4(4) .
O60 W15 O41 156.5(4) .
O52 W15 O43 97.0(4) .
O40 W15 O43 165.1(4) .
O60 W15 O43 85.8(4) .
O41 W15 O43 88.4(4) .
O52 W15 O44 171.7(4) .
O40 W15 O44 82.5(3) .
O60 W15 O44 85.4(4) .
O41 W15 O44 71.3(4) .
O43 W15 O44 83.1(3) .
O66 W17 O34 99.1(4) .
O66 W17 O62 103.5(4) .
O34 W17 O62 89.3(4) .
O66 W17 O36 100.8(4) .
O34 W17 O36 90.0(4) .
O62 W17 O36 155.5(4) .
O66 W17 O30 97.1(4) .
O34 W17 O30 163.7(3) .
O62 W17 O30 85.3(4) .
O36 W17 O30 88.6(4) .
O66 W17 O33 171.4(4) .
O34 W17 O33 81.6(4) .
O62 W17 O33 85.1(3) .
O36 W17 O33 70.6(3) .
O30 W17 O33 82.6(3) .
N7 C11A H11D 109.5 .
N7 C11A H11E 109.5 .
H11D C11A H11E 109.5 .
N7 C11A H11F 109.5 .
H11D C11A H11F 109.5 .
H11E C11A H11F 109.5 .
N7 C14 H14A 109.5 .
N7 C14 H14B 109.5 .
H14A C14 H14B 109.5 .
N7 C14 H14C 109.5 .
H14A C14 H14C 109.5 .
H14B C14 H14C 109.5 .
C14 N7 C11A 109(2) .
C14 N7 H7D 110.0 .
C11A N7 H7D 110.0 .
C14 N7 H7E 110.0 .
C11A N7 H7E 110.0 .
H7D N7 H7E 108.4 .
N6 C10 H10A 109.5 .
N6 C10 H10B 109.5 .
H10A C10 H10B 109.5 .
N6 C10 H10C 109.5 .
H10A C10 H10C 109.5 .
H10B C10 H10C 109.5 .
C3A N3 C4A 111(2) .
C3A N3 H3A 109.4 .
C4A N3 H3A 109.4 .
C3A N3 H3B 109.4 .
C4A N3 H3B 109.4 .
H3A N3 H3B 108.0 .
N3 C3A H3A1 109.5 .
N3 C3A H3A2 109.5 .
H3A1 C3A H3A2 109.5 .
N3 C3A H3A3 109.5 .
H3A1 C3A H3A3 109.5 .
H3A2 C3A H3A3 109.5 .
N3 C4A H4A1 109.5 .
N3 C4A H4A2 109.5 .
H4A1 C4A H4A2 109.5 .
N3 C4A H4A3 109.5 .
H4A1 C4A H4A3 109.5 .
H4A2 C4A H4A3 109.5 .
C3B N5 C4B 113(3) .
C3B N5 H5A 109.0 .
C4B N5 H5A 109.0 .
C3B N5 H5B 109.0 .
C4B N5 H5B 109.0 .
H5A N5 H5B 107.8 .
N5 C3B H3B1 109.5 .
N5 C3B H3B2 109.5 .
H3B1 C3B H3B2 109.5 .
N5 C3B H3B3 109.5 .
H3B1 C3B H3B3 109.5 .
H3B2 C3B H3B3 109.5 .
N5 C4B H4B1 109.5 .
N5 C4B H4B2 109.5 .
H4B1 C4B H4B2 109.5 .
N5 C4B H4B3 109.5 .
H4B1 C4B H4B3 109.5 .
H4B2 C4B H4B3 109.5 .

loop_
_geom_bond_atom_site_label_1
_geom_bond_atom_site_label_2
_geom_bond_distance
_geom_bond_site_symmetry_2
C1 N4 1.47(3) .
C1 H1A 0.9800 .
C1 H1B 0.9800 .
C1 H1C 0.9800 .
C2 N4 1.33(3) .
C2 H2A 0.9800 .
C2 H2B 0.9800 .
C2 H2C 0.9800 .
C6 N1 1.512(16) .
C6 H6A 0.9800 .
C6 H6B 0.9800 .
C6 H6C 0.9800 .
C7 N1 1.490(19) .
C7 H7A 0.9800 .
C7 H7B 0.9800 .
C7 H7C 0.9800 .
C8 N2 1.466(19) .
C8 H8A 0.9800 .
C8 H8B 0.9800 .
C8 H8C 0.9800 .
C9 N2 1.476(16) .
C9 H9A 0.9800 .
C9 H9B 0.9800 .
C9 H9C 0.9800 .
C11 N8 1.53(5) .
C11 H11A 0.9800 .
C11 H11B 0.9800 .
C11 H11C 0.9800 .
C12 N8 1.426(19) .
C12 H12A 0.9800 .
C12 H12B 0.9800 .
C12 H12C 0.9800 .
N1 H1D 0.9100 .
N1 H1E 0.9100 .
N2 H2D 0.9100 .
N2 H2E 0.9100 .
N4 H4A 0.9100 .
N4 H4B 0.9100 .
N8 H8D 0.9100 .
N8 H8E 0.9100 .
O1 W2B 1.074(16) .
O1 W3A 1.895(10) .
O1 W1A 1.942(9) .
O2 W1A 1.721(11) .
O61 W1B 0.945(15) .
O61 W2A 1.926(10) .
O61 W1A 1.961(10) .
O62 W1 1.898(9) .
O62 W17 1.902(8) .
O63 W13 1.889(10) .
O63 W6 1.933(10) .
O64 W4 1.692(10) .
O65 W3 1.701(8) .
O66 W17 1.709(8) .
O3 W5 1.691(8) .
O5 W2A 1.724(10) .
O9 W14 1.911(10) .
O9 W2A 1.911(10) .
O9 W3B 2.30(2) .
O10 W3B 0.77(2) .
O10 W3A 1.912(13) .
O10 W2A 1.929(10) .
O11 W1 1.692(8) .
O12 W14 1.711(9) .
O13 W8 1.703(9) .
O14 W3 1.920(9) .
O14 W4 1.930(8) .
O15 As1 1.665(8) .
O15 W9 2.281(9) .
O15 W1 2.352(8) .
O16 W14 1.925(9) .
O16 W13 1.942(8) .
O17 W11 1.898(9) .
O17 W1 1.904(9) .
O18 W1 1.911(8) .
O18 W3 1.934(8) .
O19 As1 1.692(8) .
O19 W6 2.289(9) .
O19 W7 2.294(8) .
O20 As2 1.674(9) .
O20 W10 2.308(8) .
O20 W11 2.320(9) .
O21 W11 1.885(9) .
O21 W12 1.908(9) .
O22 W9 1.879(8) .
O22 W6 1.924(8) .
O23 W1B 1.903(17) .
O23 W1A 1.907(9) .
O23 W12 1.916(9) .
O24 W10 1.907(9) .
O24 W11 1.934(9) .
O25 W9 1.707(9) .
O26 W9 1.923(8) .
O26 W1 1.951(9) .
O27 W4 1.887(8) .
O27 W9 1.978(8) .
O28 W4 1.906(8) .
O28 W5 1.947(9) .
O29 W3 1.895(8) .
O29 W5 1.968(8) .
O30 W3 1.885(9) .
O30 W17 1.947(9) .
O31 As1 1.696(9) .
O31 W4 2.328(10) .
O31 W5 2.352(8) .
O31 W3 2.358(8) .
O32 W6 1.907(9) .
O32 W4 1.912(8) .
O33 As1 1.669(10) .
O33 W8 2.321(8) .
O33 W17 2.325(8) .
O34 W17 1.896(10) .
O34 W12 1.913(9) .
O35 W5 1.882(8) .
O35 W7 1.944(9) .
O36 W8 1.906(9) .
O36 W17 1.934(9) .
O37 W5 1.902(9) .
O37 W8 1.922(9) .
O38 W7 1.701(8) .
O39 W7 1.855(9) .
O39 W8 1.936(8) .
O40 W15 1.890(9) .
O40 W8 1.907(10) .
O41 W12 1.918(9) .
O41 W15 1.928(9) .
O42 W12 1.706(10) .
O43 W2A 1.896(9) .
O43 W15 1.947(9) .
O43 W1B 2.101(17) .
O44 As2 1.686(9) .
O44 W15 2.284(9) .
O44 W12 2.328(9) .
O45 W10 1.696(9) .
O46 W3A 1.712(9) .
O47 W9 1.845(9) .
O47 W10 1.971(9) .
O48 W13 1.883(8) .
O48 W10 1.927(8) .
O49 W13 1.728(8) .
O50 W6 1.710(9) .
O51 W6 1.896(8) .
O51 W7 1.969(9) .
O52 W15 1.705(9) .
O53 W7 1.906(10) .
O53 W14 1.912(10) .
O54 As2 1.707(10) .
O54 W3B 2.19(2) .
O54 W1A 2.316(9) .
O54 W2A 2.348(9) .
O54 W3A 2.353(8) .
O54 W1B 2.365(18) .
O54 W2B 2.482(16) .
O55 W3A 1.894(9) .
O55 W13 1.944(10) .
O55 W3B 1.99(2) .
O56 W10 1.877(9) .
O56 W3A 1.937(9) .
O56 W2B 2.217(19) .
O57 W2B 1.726(17) .
O57 W1A 1.892(9) .
O57 W11 1.964(9) .
O58 W11 1.705(8) .
O59 As2 1.685(8) .
O59 W13 2.298(8) .
O59 W14 2.318(8) .
O60 W15 1.893(9) .
O60 W14 1.906(9) .
W1A W2B 1.780(15) .
W1A W1B 1.883(13) .
W1B W2A 2.099(14) .
W2A W3B 2.065(19) .
W2B W3A 2.344(14) .
W2B O12W 2.51(3) 2_556
W3A W3B 1.598(18) .
C11A N7 1.55(4) .
C11A H11D 0.9800 .
C11A H11E 0.9800 .
C11A H11F 0.9800 .
C14 N7 1.41(3) .
C14 H14A 0.9800 .
C14 H14B 0.9800 .
C14 H14C 0.9800 .
N7 H7D 0.9100 .
N7 H7E 0.9100 .
N6 C10 1.45(5) .
C10 H10A 0.9800 .
C10 H10B 0.9800 .
C10 H10C 0.9800 .
N3 C3A 1.38(3) .
N3 C4A 1.54(3) .
N3 H3A 0.9100 .
N3 H3B 0.9100 .
C3A H3A1 0.9800 .
C3A H3A2 0.9800 .
C3A H3A3 0.9800 .
C4A H4A1 0.9800 .
C4A H4A2 0.9800 .
C4A H4A3 0.9800 .
N5 C3B 1.20(4) .
N5 C4B 1.67(4) .
N5 H5A 0.9100 .
N5 H5B 0.9100 .
C3B H3B1 0.9800 .
C3B H3B2 0.9800 .
C3B H3B3 0.9800 .
C4B H4B1 0.9800 .
C4B H4B2 0.9800 .
C4B H4B3 0.9800 .
